data_4125024
loop_
_publ_author_name
'Yu, Hongwei'
'Young, Joshua'
'Wu, Hongping'
'Zhang, Weiguo'
'Rondinelli, James M.'
'Halasyamani, P. Shiv'

_publ_section_title
;
 Electronic, Crystal Chemistry, and Nonlinear Optical Property
 Relationships in the Dugganite A3B3CD2O14 Family.
;
_journal_issue 14
_journal_name_full 'Journal of the American Chemical Society'
_journal_page_first 4984
_journal_page_last 4989
_journal_paper_doi 10.1021/jacs.6b02203
_journal_volume 138
_journal_year 2016
_chemical_absolute_configuration rm
_chemical_formula_sum 'Mg3 O14 P2 Pb3 Te'
_chemical_formula_weight 1108.04
_chemical_name_systematic
; 
 ? 
;
_space_group_IT_number 150
_symmetry_cell_setting trigonal
_symmetry_space_group_name_Hall 'P 3 2"'
_symmetry_space_group_name_H-M 'P 3 2 1'
_atom_sites_solution_primary direct
_atom_sites_solution_secondary difmap
_audit_creation_method SHELXL-97
_cell_angle_alpha 90.00
_cell_angle_beta 90.00
_cell_angle_gamma 120.00
_cell_formula_units_Z 1
_cell_length_a 8.4072(4)
_cell_length_b 8.4072(4)
_cell_length_c 5.2158(5)
_cell_measurement_temperature 296(2)
_cell_volume 319.27(4)
_computing_structure_refinement 'SHELXL-97 (Sheldrick, 1997)'
_computing_structure_solution 'SHELXS-97 (Sheldrick, 1990)'
_diffrn_ambient_temperature 296(2)
_diffrn_measured_fraction_theta_full 1.000
_diffrn_measured_fraction_theta_max 1.000
_diffrn_measurement_device_type 'CCD area detector'
_diffrn_radiation_monochromator graphite
_diffrn_radiation_source 'fine-focus sealed tube'
_diffrn_radiation_type MoK\a
_diffrn_radiation_wavelength 0.71073
_diffrn_reflns_av_R_equivalents 0.0249
_diffrn_reflns_av_sigmaI/netI 0.0343
_diffrn_reflns_limit_h_max 10
_diffrn_reflns_limit_h_min -5
_diffrn_reflns_limit_k_max 9
_diffrn_reflns_limit_k_min -10
_diffrn_reflns_limit_l_max 6
_diffrn_reflns_limit_l_min -6
_diffrn_reflns_number 1788
_diffrn_reflns_theta_full 27.44
_diffrn_reflns_theta_max 27.44
_diffrn_reflns_theta_min 2.80
_exptl_absorpt_coefficient_mu 42.168
_exptl_absorpt_correction_T_max 0.7455
_exptl_absorpt_correction_T_min 0.3184
_exptl_absorpt_correction_type numerical
_exptl_crystal_colour colorless
_exptl_crystal_density_diffrn 5.763
_exptl_crystal_density_method 'not measured'
_exptl_crystal_description block
_exptl_crystal_F_000 476
_exptl_crystal_size_max 0.199
_exptl_crystal_size_mid 0.134
_exptl_crystal_size_min 0.117
_refine_diff_density_max 0.920
_refine_diff_density_min -0.623
_refine_diff_density_rms 0.198
_refine_ls_abs_structure_details 'Flack H D (1983), Acta Cryst. A39, 876-881'
_refine_ls_abs_structure_Flack 0.031(9)
_refine_ls_extinction_coef 0.0098(6)
_refine_ls_extinction_expression Fc^*^=kFc[1+0.001xFc^2^\l^3^/sin(2\q)]^-1/4^
_refine_ls_extinction_method SHELXL
_refine_ls_goodness_of_fit_ref 0.958
_refine_ls_matrix_type full
_refine_ls_number_parameters 38
_refine_ls_number_reflns 469
_refine_ls_number_restraints 0
_refine_ls_restrained_S_all 0.958
_refine_ls_R_factor_all 0.0144
_refine_ls_R_factor_gt 0.0140
_refine_ls_shift/su_max 0.001
_refine_ls_shift/su_mean 0.000
_refine_ls_structure_factor_coef Fsqd
_refine_ls_weighting_details 'calc w=1/[\s^2^(Fo^2^)+(0.0000P)^2^+0.0000P] where P=(Fo^2^+2Fc^2^)/3'
_refine_ls_weighting_scheme calc
_refine_ls_wR_factor_gt 0.0328
_refine_ls_wR_factor_ref 0.0330
_reflns_number_gt 463
_reflns_number_total 469
_reflns_threshold_expression >2sigma(I)
_cod_data_source_file ja6b02203_si_001.cif
_cod_data_source_block Pb3Mg3TeP2O14
_cod_depositor_comments
;
The following automatic conversions were performed:

'_symmetry_cell_setting' value 'Trigonal' changed to 'trigonal'
according to
/usr/data/users/saulius/crontab/automatic-downloads/rss-feeds/ACS/lib/dictionaries/cif_core.dic
dictionary named 'cif_core.dic' version 2.4.2 from 2011-04-26.

Automatic conversion script
Id: cif_fix_values 4268 2015-11-12 08:31:59Z antanas 

 Adding full bibliography for 4125021--4125026.cif.
;
_cod_original_sg_symbol_H-M 'P321 '
_cod_database_code 4125024

loop_
_symmetry_equiv_pos_as_xyz
'x, y, z'
'-y, x-y, z'
'-x+y, -x, z'
'y, x, -z'
'x-y, -y, -z'
'-x, -x+y, -z'

loop_
_atom_site_label
_atom_site_type_symbol
_atom_site_fract_x
_atom_site_fract_y
_atom_site_fract_z
_atom_site_U_iso_or_equiv
_atom_site_adp_type
_atom_site_occupancy
_atom_site_symmetry_multiplicity
_atom_site_calc_flag
_atom_site_refinement_flags
Pb1 Pb 0.59639(4) 1.0000 1.0000 0.01231(13) Uani 1 2 d S
Te1 Te 1.0000 1.0000 1.0000 0.0054(2) Uani 1 6 d S
Mg1 Mg 1.2497(3) 1.0000 0.5000 0.0071(5) Uani 1 2 d S
P1 P 1.3333 0.6667 0.4569(5) 0.0066(5) Uani 1 3 d S
O1 O 0.9126(6) 0.7873(5) 1.2141(8) 0.0124(9) Uani 1 1 d .
O2 O 1.2829(8) 0.8058(6) 0.3479(9) 0.0207(11) Uani 1 1 d .
O3 O 1.3333 0.6667 0.7498(15) 0.022(2) Uani 1 3 d S

loop_
_atom_site_aniso_label
_atom_site_aniso_U_11
_atom_site_aniso_U_22
_atom_site_aniso_U_33
_atom_site_aniso_U_23
_atom_site_aniso_U_13
_atom_site_aniso_U_12
Pb1 0.01094(15) 0.01636(19) 0.01145(18) -0.00007(11) -0.00003(6) 0.00818(10)
Te1 0.0067(3) 0.0067(3) 0.0027(4) 0.000 0.000 0.00334(15)
Mg1 0.0076(9) 0.0092(14) 0.0050(13) 0.0027(12) 0.0013(6) 0.0046(7)
P1 0.0064(8) 0.0064(8) 0.0070(13) 0.000 0.000 0.0032(4)
O1 0.020(2) 0.011(2) 0.010(2) 0.0061(16) 0.0090(17) 0.0104(18)
O2 0.037(3) 0.022(2) 0.015(2) 0.0026(19) 0.005(2) 0.022(2)
O3 0.028(3) 0.028(3) 0.009(4) 0.000 0.000 0.0139(16)

loop_
_atom_type_symbol
_atom_type_description
_atom_type_scat_dispersion_real
_atom_type_scat_dispersion_imag
_atom_type_scat_source
O O 0.0106 0.0060 'International Tables Vol C Tables 4.2.6.8 and 6.1.1.4'
Mg Mg 0.0486 0.0363 'International Tables Vol C Tables 4.2.6.8 and 6.1.1.4'
P P 0.1023 0.0942 'International Tables Vol C Tables 4.2.6.8 and 6.1.1.4'
Te Te -0.5308 1.6751 'International Tables Vol C Tables 4.2.6.8 and 6.1.1.4'
Pb Pb -3.3944 10.1111 'International Tables Vol C Tables 4.2.6.8 and 6.1.1.4'

loop_
_geom_angle_atom_site_label_1
_geom_angle_atom_site_label_2
_geom_angle_atom_site_label_3
_geom_angle
_geom_angle_site_symmetry_1
_geom_angle_site_symmetry_3
O1 Pb1 O1 66.18(19) 4_557 3_675
O1 Pb1 Te1 33.09(10) 4_557 .
O1 Pb1 Te1 33.09(10) 3_675 .
O1 Te1 O1 170.4(3) 6_767 3_675
O1 Te1 O1 97.6(3) 6_767 2_765
O1 Te1 O1 89.47(18) 3_675 2_765
O1 Te1 O1 89.47(18) 6_767 5_677
O1 Te1 O1 97.6(3) 3_675 5_677
O1 Te1 O1 84.2(2) 2_765 5_677
O1 Te1 O1 89.47(18) 6_767 4_557
O1 Te1 O1 84.2(2) 3_675 4_557
O1 Te1 O1 170.4(3) 2_765 4_557
O1 Te1 O1 89.47(18) 5_677 4_557
O1 Te1 O1 84.2(2) 6_767 .
O1 Te1 O1 89.47(18) 3_675 .
O1 Te1 O1 89.47(18) 2_765 .
O1 Te1 O1 170.4(3) 5_677 .
O1 Te1 O1 97.6(3) 4_557 .
O1 Te1 Mg1 92.36(13) 6_767 1_556
O1 Te1 Mg1 90.64(13) 3_675 1_556
O1 Te1 Mg1 29.92(12) 2_765 1_556
O1 Te1 Mg1 113.68(12) 5_677 1_556
O1 Te1 Mg1 156.79(13) 4_557 1_556
O1 Te1 Mg1 59.59(13) . 1_556
O1 Te1 Mg1 156.79(13) 6_767 2_766
O1 Te1 Mg1 29.92(12) 3_675 2_766
O1 Te1 Mg1 59.59(13) 2_765 2_766
O1 Te1 Mg1 92.36(13) 5_677 2_766
O1 Te1 Mg1 113.68(12) 4_557 2_766
O1 Te1 Mg1 90.64(13) . 2_766
Mg1 Te1 Mg1 65.78(5) 1_556 2_766
O1 Te1 Mg1 90.64(13) 6_767 2_765
O1 Te1 Mg1 92.36(13) 3_675 2_765
O1 Te1 Mg1 113.68(12) 2_765 2_765
O1 Te1 Mg1 29.92(12) 5_677 2_765
O1 Te1 Mg1 59.59(13) 4_557 2_765
O1 Te1 Mg1 156.79(13) . 2_765
Mg1 Te1 Mg1 143.46(3) 1_556 2_765
Mg1 Te1 Mg1 102.34(7) 2_766 2_765
O1 Te1 Mg1 29.92(12) 6_767 .
O1 Te1 Mg1 156.79(13) 3_675 .
O1 Te1 Mg1 92.36(13) 2_765 .
O1 Te1 Mg1 59.59(13) 5_677 .
O1 Te1 Mg1 90.64(13) 4_557 .
O1 Te1 Mg1 113.68(12) . .
Mg1 Te1 Mg1 102.34(7) 1_556 .
Mg1 Te1 Mg1 143.46(3) 2_766 .
Mg1 Te1 Mg1 65.78(5) 2_765 .
O1 Te1 Mg1 59.59(13) 6_767 3_675
O1 Te1 Mg1 113.68(12) 3_675 3_675
O1 Te1 Mg1 156.79(13) 2_765 3_675
O1 Te1 Mg1 90.64(13) 5_677 3_675
O1 Te1 Mg1 29.92(12) 4_557 3_675
O1 Te1 Mg1 92.36(13) . 3_675
Mg1 Te1 Mg1 143.46(3) 1_556 3_675
Mg1 Te1 Mg1 143.46(3) 2_766 3_675
Mg1 Te1 Mg1 65.78(5) 2_765 3_675
Mg1 Te1 Mg1 65.78(5) . 3_675
O1 Te1 Mg1 113.68(12) 6_767 3_676
O1 Te1 Mg1 59.59(13) 3_675 3_676
O1 Te1 Mg1 90.64(13) 2_765 3_676
O1 Te1 Mg1 156.79(13) 5_677 3_676
O1 Te1 Mg1 92.36(13) 4_557 3_676
O1 Te1 Mg1 29.92(12) . 3_676
Mg1 Te1 Mg1 65.78(5) 1_556 3_676
Mg1 Te1 Mg1 65.78(5) 2_766 3_676
Mg1 Te1 Mg1 143.46(3) 2_765 3_676
Mg1 Te1 Mg1 143.46(3) . 3_676
Mg1 Te1 Mg1 102.34(7) 3_675 3_676
O1 Mg1 O1 128.8(3) 6_767 2_764
O1 Mg1 O2 105.67(19) 6_767 5_676
O1 Mg1 O2 102.34(19) 2_764 5_676
O1 Mg1 O2 102.34(19) 6_767 .
O1 Mg1 O2 105.67(19) 2_764 .
O2 Mg1 O2 111.9(4) 5_676 .
O1 Mg1 Te1 109.17(16) 6_767 1_554
O1 Mg1 Te1 29.53(12) 2_764 1_554
O2 Mg1 Te1 131.83(15) 5_676 1_554
O2 Mg1 Te1 92.01(15) . 1_554
O1 Mg1 Te1 29.53(12) 6_767 .
O1 Mg1 Te1 109.17(16) 2_764 .
O2 Mg1 Te1 92.01(15) 5_676 .
O2 Mg1 Te1 131.84(15) . .
Te1 Mg1 Te1 102.34(7) 1_554 .
O1 Mg1 Mg1 82.03(13) 6_767 2_765
O1 Mg1 Mg1 52.44(14) 2_764 2_765
O2 Mg1 Mg1 97.10(18) 5_676 2_765
O2 Mg1 Mg1 147.79(17) . 2_765
Te1 Mg1 Mg1 57.11(3) 1_554 2_765
Te1 Mg1 Mg1 57.11(3) . 2_765
O1 Mg1 Mg1 52.44(14) 6_767 3_675
O1 Mg1 Mg1 82.03(13) 2_764 3_675
O2 Mg1 Mg1 147.79(17) 5_676 3_675
O2 Mg1 Mg1 97.10(19) . 3_675
Te1 Mg1 Mg1 57.11(3) 1_554 3_675
Te1 Mg1 Mg1 57.11(3) . 3_675
Mg1 Mg1 Mg1 60.0 2_765 3_675
O3 P1 O2 111.68(18) . .
O3 P1 O2 111.68(18) . 3_775
O2 P1 O2 107.2(2) . 3_775
O3 P1 O2 111.68(18) . 2_755
O2 P1 O2 107.2(2) . 2_755
O2 P1 O2 107.2(2) 3_775 2_755
Te1 O1 Mg1 120.6(2) . 3_676
Te1 O1 Pb1 104.80(17) . 2_765
Mg1 O1 Pb1 133.65(19) 3_676 2_765
P1 O2 Mg1 133.9(3) . .

loop_
_geom_bond_atom_site_label_1
_geom_bond_atom_site_label_2
_geom_bond_distance
_geom_bond_site_symmetry_2
Pb1 O1 2.354(4) 4_557
Pb1 O1 2.354(4) 3_675
Pb1 Te1 3.3932(4) .
Te1 O1 1.916(4) 6_767
Te1 O1 1.916(4) 3_675
Te1 O1 1.916(4) 2_765
Te1 O1 1.916(4) 5_677
Te1 O1 1.916(4) 4_557
Te1 O1 1.916(4) .
Te1 Mg1 3.3477(16) 1_556
Te1 Mg1 3.3477(16) 2_766
Te1 Mg1 3.3477(16) 2_765
Te1 Mg1 3.3477(16) .
Te1 Mg1 3.3477(16) 3_675
Te1 Mg1 3.3477(16) 3_676
Mg1 O1 1.939(4) 6_767
Mg1 O1 1.939(4) 2_764
Mg1 O2 1.957(4) 5_676
Mg1 O2 1.957(4) .
Mg1 Te1 3.3477(16) 1_554
Mg1 Mg1 3.636(4) 2_765
Mg1 Mg1 3.636(4) 3_675
P1 O3 1.528(8) .
P1 O2 1.539(4) .
P1 O2 1.539(4) 3_775
P1 O2 1.539(4) 2_755
O1 Mg1 1.939(4) 3_676
O1 Pb1 2.354(4) 2_765
